data_7705407
loop_
_publ_author_name
'Charles, R. Malcolm'
'Taylor, Natalie S.'
'Mercado, Angel A.'
'Frost, Connor E.'
'Yokley, Timothy W.'
'Eckenhoff, William T.'
'Schley, Nathan D.'
'DeYonker, Nathan J.'
'Brewster, Timothy P.'

_publ_section_title
;
 Systematic evaluation of the electronic effect of aluminum-containing
 ligands in iridium-aluminum and rhodium-aluminum bimetallic complexes.
;
_journal_issue 37
_journal_name_full 'Dalton transactions (Cambridge, England : 2003)'
_journal_page_first 13029
_journal_page_last 13043
_journal_paper_doi 10.1039/d0dt02472d
_journal_volume 49
_journal_year 2020
_chemical_formula_moiety 'C43 H37 Ir N O2 P2, N O3, C H2 Cl2'
_chemical_formula_sum 'C44 H39 Cl2 Ir N2 O5 P2'
_chemical_formula_weight 1000.81
_space_group_crystal_system monoclinic
_space_group_IT_number 14
_space_group_name_Hall '-P 2ybc'
_space_group_name_H-M_alt 'P 1 21/c 1'
_atom_sites_solution_hydrogens geom
_atom_sites_solution_primary dual
_audit_creation_date 2019-04-13
_audit_creation_method
;
Olex2 1.2
(compiled 2018.05.29 svn.r3508 for OlexSys, GUI svn.r5506)
;
_audit_update_record
;
2020-07-02 deposited with the CCDC.	2020-09-04 downloaded from the CCDC.
;
_cell_angle_alpha 90
_cell_angle_beta 97.1411(17)
_cell_angle_gamma 90
_cell_formula_units_Z 4
_cell_length_a 10.37212(18)
_cell_length_b 22.4932(4)
_cell_length_c 17.6765(3)
_cell_measurement_reflns_used 21918
_cell_measurement_temperature 100.00(10)
_cell_measurement_theta_max 29.6990
_cell_measurement_theta_min 2.9460
_cell_volume 4091.98(12)
_computing_cell_refinement 'CrysAlisPro 1.171.38.46 (Rigaku OD, 2015)'
_computing_data_collection 'CrysAlisPro 1.171.38.46 (Rigaku OD, 2015)'
_computing_data_reduction 'CrysAlisPro 1.171.38.46 (Rigaku OD, 2015)'
_computing_molecular_graphics 'Olex2 (Dolomanov et al., 2009)'
_computing_publication_material 'Olex2 (Dolomanov et al., 2009)'
_computing_structure_refinement 'ShelXL (Sheldrick, 2015)'
_computing_structure_solution 'ShelXT (Sheldrick, 2015)'
_diffrn_ambient_environment N~2~
_diffrn_ambient_temperature 100.00(10)
_diffrn_detector 'CCD plate'
_diffrn_detector_area_resol_mean 8.1506
_diffrn_detector_type EosS2
_diffrn_measured_fraction_theta_full 0.999
_diffrn_measured_fraction_theta_max 0.898
_diffrn_measurement_details
;
List of Runs (angles in degrees, time in seconds):

  # Type    Start    End  Width  t~exp~   \w     \q     \k     \f   Frames
#--------------------------------------------------------------------------
  1  \w     -1.00  87.00   1.00   12.00    --   17.49  38.00 -90.00   88
  2  \w     -9.00  85.00   1.00   12.00    --   17.49  77.00  90.00   94
  3  \w      1.00  85.00   1.00   12.00    --   17.49  57.00 -60.00   84
  4  \w    -50.00  34.00   1.00   12.00    --   17.49 -57.00-180.00   84
  5  \w    -50.00  34.00   1.00   12.00    --   17.49 -57.00 120.00   84
  6  \w    -74.00 -27.00   1.00   12.00    --  -17.73 129.00-111.00   47
  7  \w    -50.00 -10.00   1.00   12.00    --   17.49 -77.00 -30.00   40
;
_diffrn_measurement_device 'four-circle diffractometer'
_diffrn_measurement_device_type 'SuperNova, Dual, Cu at zero, EosS2'
_diffrn_measurement_method '\w scans'
_diffrn_orient_matrix_type 'CrysAlisPro convention (1999,Acta A55,543-557)'
_diffrn_orient_matrix_UB_11 0.0302806000
_diffrn_orient_matrix_UB_12 -0.0267635000
_diffrn_orient_matrix_UB_13 -0.0096185000
_diffrn_orient_matrix_UB_21 -0.0452617000
_diffrn_orient_matrix_UB_22 -0.0166132000
_diffrn_orient_matrix_UB_23 0.0183480000
_diffrn_orient_matrix_UB_31 -0.0422577000
_diffrn_orient_matrix_UB_32 -0.0013703000
_diffrn_orient_matrix_UB_33 -0.0347286000
_diffrn_radiation_monochromator mirror
_diffrn_radiation_probe x-ray
_diffrn_radiation_type MoK\a
_diffrn_radiation_wavelength 0.71073
_diffrn_reflns_av_R_equivalents 0.0424
_diffrn_reflns_av_unetI/netI 0.0367
_diffrn_reflns_Laue_measured_fraction_full 0.999
_diffrn_reflns_Laue_measured_fraction_max 0.898
_diffrn_reflns_limit_h_max 14
_diffrn_reflns_limit_h_min -13
_diffrn_reflns_limit_k_max 31
_diffrn_reflns_limit_k_min -31
_diffrn_reflns_limit_l_max 24
_diffrn_reflns_limit_l_min -22
_diffrn_reflns_number 48889
_diffrn_reflns_point_group_measured_fraction_full 0.999
_diffrn_reflns_point_group_measured_fraction_max 0.898
_diffrn_reflns_theta_full 25.242
_diffrn_reflns_theta_max 30.010
_diffrn_reflns_theta_min 2.322
_diffrn_source 'micro-focus sealed X-ray tube'
_diffrn_source_type 'SuperNova (Mo) X-ray Source'
_exptl_absorpt_coefficient_mu 3.520
_exptl_absorpt_correction_T_max 1.000
_exptl_absorpt_correction_T_min 0.250
_exptl_absorpt_correction_type gaussian
_exptl_absorpt_process_details
;
CrysAlisPro 1.171.38.46 (Rigaku Oxford Diffraction, 2015)
Numerical absorption correction based on gaussian integration over
			a multifaceted crystal model
Empirical absorption correction using spherical harmonics,
 implemented in SCALE3 ABSPACK scaling algorithm.
;
_exptl_crystal_colour yellow
_exptl_crystal_colour_primary yellow
_exptl_crystal_density_diffrn 1.625
_exptl_crystal_description block
_exptl_crystal_F_000 1992
_exptl_crystal_size_max 0.342
_exptl_crystal_size_mid 0.274
_exptl_crystal_size_min 0.111
_refine_diff_density_max 0.966
_refine_diff_density_min -0.947
_refine_diff_density_rms 0.104
_refine_ls_extinction_method none
_refine_ls_goodness_of_fit_ref 1.063
_refine_ls_hydrogen_treatment constr
_refine_ls_matrix_type full
_refine_ls_number_parameters 537
_refine_ls_number_reflns 10737
_refine_ls_number_restraints 117
_refine_ls_restrained_S_all 1.070
_refine_ls_R_factor_all 0.0345
_refine_ls_R_factor_gt 0.0279
_refine_ls_shift/su_max 0.004
_refine_ls_shift/su_mean 0.000
_refine_ls_structure_factor_coef Fsqd
_refine_ls_weighting_details 'w=1/[\s^2^(Fo^2^)+(0.0142P)^2^+5.0683P] where P=(Fo^2^+2Fc^2^)/3'
_refine_ls_weighting_scheme calc
_refine_ls_wR_factor_gt 0.0530
_refine_ls_wR_factor_ref 0.0552
_reflns_Friedel_coverage 0.000
_reflns_number_gt 9603
_reflns_number_total 10737
_reflns_threshold_expression 'I > 2\s(I)'
_cod_data_source_file d0dt02472d2.cif
_cod_data_source_block tj-11
_cod_depositor_comments 'Adding full bibliography for 7705406--7705412.cif.'
_cod_original_cell_volume 4092.00(12)
_cod_database_code 7705407
_shelx_shelxl_version_number 2018/1
_chemical_oxdiff_formula C44H39Cl2IrN2O5P2
_shelx_space_group_comment
;
The symmetry employed for this shelxl refinement is uniquely defined
by the following loop, which should always be used as a source of
symmetry information in preference to the above space-group names.
They are only intended as comments.
;
_reflns_odcompleteness_completeness 99.91
_reflns_odcompleteness_iscentric 1
_reflns_odcompleteness_theta 27.04
_olex2_refinement_description
;
1. Fixed Uiso
 At 1.2 times of:
  All C(H) groups, All C(H,H) groups
 At 1.5 times of:
  All O(H) groups
2. Restrained distances
 O4-N2 \\sim O3A-N2A \\sim O4A-N2A \\sim O3-N2 \\sim O5A-N2A \\sim O5-N2
 with sigma of 0.02
3. Uiso/Uaniso restraints and constraints
O3 \\sim O3A \\sim O4 \\sim O4A \\sim O5 \\sim O5A \\sim N2 \\sim N2A: within
2A with sigma of 0.005 and sigma for terminal atoms of 0.01
Uanis(N2) = Uanis(N2A)
4. Others
 Sof(O3)=Sof(O4)=Sof(O5)=Sof(N2)=1-FVAR(1)
 Sof(O3A)=Sof(O4A)=Sof(O5A)=Sof(N2A)=FVAR(1)
5.a Secondary CH2 refined with riding coordinates:
 C7(H7A,H7B), C44(H44A,H44B)
5.b Aromatic/amide H refined with riding coordinates:
 C2(H2A), C3(H3), C4(H4), C5(H5), C9(H9), C10(H10), C11(H11), C12(H12),
 C13(H13), C15(H15), C16(H16), C17(H17), C18(H18), C19(H19), C21(H21), C22(H22),
  C23(H23), C24(H24), C25(H25), C27(H27), C28(H28), C29(H29), C30(H30),
 C31(H31), C33(H33), C34(H34), C35(H35), C36(H36), C37(H37), C39(H39), C40(H40),
  C41(H41), C42(H42), C43(H43)
5.c Idealised tetrahedral OH refined as rotating group:
 O2(H2)
;
_olex2_date_sample_data_collection 2019-03-29
_olex2_exptl_crystal_mounting_method 'mounted in a polyimide loop'
_olex2_submission_special_instructions 'No special instructions were received'
_oxdiff_exptl_absorpt_empirical_details
;
Empirical correction (ABSPACK) includes:
- Absorption correction using spherical harmonics
- Frame scaling
;
_oxdiff_exptl_absorpt_empirical_full_max 1.958
_oxdiff_exptl_absorpt_empirical_full_min 0.636

loop_
_space_group_symop_operation_xyz
'x, y, z'
'-x, y+1/2, -z+1/2'
'-x, -y, -z'
'x, -y-1/2, z-1/2'

loop_
_atom_site_label
_atom_site_type_symbol
_atom_site_fract_x
_atom_site_fract_y
_atom_site_fract_z
_atom_site_U_iso_or_equiv
_atom_site_adp_type
_atom_site_occupancy
_atom_site_site_symmetry_order
_atom_site_calc_flag
_atom_site_refinement_flags_posn
_atom_site_refinement_flags_adp
_atom_site_refinement_flags_occupancy
_atom_site_disorder_assembly
_atom_site_disorder_group
Ir1 Ir 0.30536(2) 0.60490(2) 0.23991(2) 0.01093(3) Uani 1 1 d . . . . .
P1 P 0.40285(6) 0.69713(3) 0.26489(4) 0.01173(13) Uani 1 1 d . . . . .
P2 P 0.22924(6) 0.50886(3) 0.21508(4) 0.01097(12) Uani 1 1 d . . . . .
O1 O 0.3366(2) 0.61779(9) 0.07585(11) 0.0274(5) Uani 1 1 d . . . . .
O2 O -0.0486(2) 0.64657(9) 0.36928(13) 0.0295(5) Uani 1 1 d . . . . .
H2 H -0.102300 0.619634 0.366366 0.044 Uiso 1 1 calc GR . . . .
O3 O -0.2852(9) 0.5868(4) 0.3689(6) 0.0381(16) Uani 0.565(13) 1 d D U P A 2
O3A O -0.371(2) 0.5064(11) 0.3296(17) 0.032(3) Uani 0.435(13) 1 d D U P A 1
O4 O -0.3643(18) 0.4987(9) 0.3386(12) 0.030(2) Uani 0.565(13) 1 d D U P A 2
O4A O -0.2512(12) 0.5774(6) 0.3786(8) 0.052(2) Uani 0.435(13) 1 d D U P A 1
O5 O -0.1603(6) 0.5154(3) 0.3459(6) 0.0607(18) Uani 0.565(13) 1 d D U P A 2
O5A O -0.1806(8) 0.5186(3) 0.2987(7) 0.047(2) Uani 0.435(13) 1 d D U P A 1
N1 N 0.2804(2) 0.59500(9) 0.35538(12) 0.0130(4) Uani 1 1 d . . . . .
N2 N -0.2722(11) 0.5346(7) 0.3455(12) 0.0334(8) Uani 0.565(13) 1 d D U P A 2
N2A N -0.2634(15) 0.5307(9) 0.3415(15) 0.0334(8) Uani 0.435(13) 1 d D U P A 1
C1 C 0.3266(3) 0.61278(11) 0.13951(16) 0.0178(6) Uani 1 1 d . . . . .
C2 C 0.3831(3) 0.57333(11) 0.40151(15) 0.0180(6) Uani 1 1 d . . . . .
H2A H 0.459009 0.564075 0.381042 0.022 Uiso 1 1 calc R . . . .
C3 C 0.3781(3) 0.56459(12) 0.47824(16) 0.0238(6) Uani 1 1 d . . . . .
H3 H 0.449573 0.549187 0.508961 0.029 Uiso 1 1 calc R . . . .
C4 C 0.2667(3) 0.57877(13) 0.50911(16) 0.0279(7) Uani 1 1 d . . . . .
H4 H 0.262199 0.573481 0.560890 0.033 Uiso 1 1 calc R . . . .
C5 C 0.1627(3) 0.60081(12) 0.46227(16) 0.0243(6) Uani 1 1 d . . . . .
H5 H 0.086892 0.610900 0.482326 0.029 Uiso 1 1 calc R . . . .
C6 C 0.1700(3) 0.60815(11) 0.38496(15) 0.0163(5) Uani 1 1 d . . . . .
C7 C 0.0563(3) 0.62986(13) 0.33102(17) 0.0217(6) Uani 1 1 d . . . . .
H7A H 0.083156 0.663667 0.302720 0.026 Uiso 1 1 calc R . . . .
H7B H 0.028563 0.598641 0.294760 0.026 Uiso 1 1 calc R . . . .
C8 C 0.4397(3) 0.71695(11) 0.36498(14) 0.0146(5) Uani 1 1 d . . . . .
C9 C 0.3386(3) 0.73532(12) 0.40445(15) 0.0196(6) Uani 1 1 d . . . . .
H9 H 0.254352 0.737358 0.379400 0.024 Uiso 1 1 calc R . . . .
C10 C 0.3628(3) 0.75053(12) 0.48064(16) 0.0254(7) Uani 1 1 d . . . . .
H10 H 0.294923 0.762725 0.506796 0.031 Uiso 1 1 calc R . . . .
C11 C 0.4878(3) 0.74761(13) 0.51789(16) 0.0283(7) Uani 1 1 d . . . . .
H11 H 0.504204 0.758625 0.568891 0.034 Uiso 1 1 calc R . . . .
C12 C 0.5877(3) 0.72855(12) 0.48010(16) 0.0250(7) Uani 1 1 d . . . . .
H12 H 0.671408 0.726143 0.505829 0.030 Uiso 1 1 calc R . . . .
C13 C 0.5649(3) 0.71277(11) 0.40340(15) 0.0185(6) Uani 1 1 d . . . . .
H13 H 0.632814 0.699517 0.378045 0.022 Uiso 1 1 calc R . . . .
C14 C 0.3065(3) 0.76019(11) 0.22564(14) 0.0148(5) Uani 1 1 d . . . . .
C15 C 0.3346(3) 0.81810(12) 0.25138(16) 0.0202(6) Uani 1 1 d . . . . .
H15 H 0.404614 0.824949 0.288621 0.024 Uiso 1 1 calc R . . . .
C16 C 0.2592(3) 0.86512(12) 0.22182(17) 0.0244(6) Uani 1 1 d . . . . .
H16 H 0.279530 0.903621 0.238392 0.029 Uiso 1 1 calc R . . . .
C17 C 0.1531(3) 0.85514(13) 0.16750(17) 0.0254(6) Uani 1 1 d . . . . .
H17 H 0.101257 0.886792 0.148393 0.030 Uiso 1 1 calc R . . . .
C18 C 0.1246(3) 0.79841(13) 0.14193(16) 0.0242(6) Uani 1 1 d . . . . .
H18 H 0.054012 0.791765 0.105064 0.029 Uiso 1 1 calc R . . . .
C19 C 0.2007(3) 0.75111(12) 0.17083(15) 0.0181(6) Uani 1 1 d . . . . .
H19 H 0.180613 0.712827 0.153290 0.022 Uiso 1 1 calc R . . . .
C20 C 0.5596(2) 0.70187(11) 0.22852(14) 0.0140(5) Uani 1 1 d . . . . .
C21 C 0.6198(3) 0.75568(13) 0.21623(15) 0.0200(6) Uani 1 1 d . . . . .
H21 H 0.578354 0.791284 0.224777 0.024 Uiso 1 1 calc R . . . .
C22 C 0.7417(3) 0.75636(14) 0.19121(17) 0.0258(7) Uani 1 1 d . . . . .
H22 H 0.781275 0.792401 0.182594 0.031 Uiso 1 1 calc R . . . .
C23 C 0.8039(3) 0.70358(15) 0.17915(17) 0.0286(7) Uani 1 1 d . . . . .
H23 H 0.885514 0.704210 0.162486 0.034 Uiso 1 1 calc R . . . .
C24 C 0.7460(3) 0.65011(15) 0.19164(19) 0.0310(7) Uani 1 1 d . . . . .
H24 H 0.788378 0.614622 0.183804 0.037 Uiso 1 1 calc R . . . .
C25 C 0.6236(3) 0.64934(13) 0.21605(17) 0.0231(6) Uani 1 1 d . . . . .
H25 H 0.584229 0.613134 0.224111 0.028 Uiso 1 1 calc R . . . .
C26 C 0.2271(3) 0.46297(11) 0.29953(14) 0.0136(5) Uani 1 1 d . . . . .
C27 C 0.3326(3) 0.42713(11) 0.32546(16) 0.0194(6) Uani 1 1 d . . . . .
H27 H 0.400212 0.422652 0.295923 0.023 Uiso 1 1 calc R . . . .
C28 C 0.3381(3) 0.39797(12) 0.39501(17) 0.0258(7) Uani 1 1 d . . . . .
H28 H 0.407989 0.373308 0.411465 0.031 Uiso 1 1 calc R . . . .
C29 C 0.2392(3) 0.40584(13) 0.43959(17) 0.0286(7) Uani 1 1 d . . . . .
H29 H 0.243375 0.387064 0.486706 0.034 Uiso 1 1 calc R . . . .
C30 C 0.1345(3) 0.44138(13) 0.41458(16) 0.0269(7) Uani 1 1 d . . . . .
H30 H 0.068488 0.446587 0.445097 0.032 Uiso 1 1 calc R . . . .
C31 C 0.1264(3) 0.46951(12) 0.34426(15) 0.0192(6) Uani 1 1 d . . . . .
H31 H 0.054194 0.492579 0.327105 0.023 Uiso 1 1 calc R . . . .
C32 C 0.0692(2) 0.50355(11) 0.16134(15) 0.0146(5) Uani 1 1 d . . . . .
C33 C 0.0217(3) 0.55102(12) 0.11604(15) 0.0178(5) Uani 1 1 d . . . . .
H33 H 0.066200 0.586995 0.119261 0.021 Uiso 1 1 calc R . . . .
C34 C -0.0916(3) 0.54524(13) 0.06609(16) 0.0218(6) Uani 1 1 d . . . . .
H34 H -0.123334 0.577492 0.036526 0.026 Uiso 1 1 calc R . . . .
C35 C -0.1572(3) 0.49204(13) 0.06003(16) 0.0217(6) Uani 1 1 d . . . . .
H35 H -0.231217 0.487809 0.024950 0.026 Uiso 1 1 calc R . . . .
C36 C -0.1127(3) 0.44456(13) 0.10642(17) 0.0221(6) Uani 1 1 d . . . . .
H36 H -0.157829 0.408733 0.103091 0.027 Uiso 1 1 calc R . . . .
C37 C -0.0016(3) 0.45070(12) 0.15741(16) 0.0183(6) Uani 1 1 d . . . . .
H37 H 0.026462 0.419269 0.189490 0.022 Uiso 1 1 calc R . . . .
C38 C 0.3337(2) 0.46772(11) 0.15802(14) 0.0124(5) Uani 1 1 d . . . . .
C39 C 0.4655(3) 0.48075(12) 0.16807(17) 0.0216(6) Uani 1 1 d . . . . .
H39 H 0.496810 0.510823 0.201512 0.026 Uiso 1 1 calc R . . . .
C40 C 0.5507(3) 0.44940(14) 0.12877(18) 0.0278(7) Uani 1 1 d . . . . .
H40 H 0.638854 0.458414 0.135904 0.033 Uiso 1 1 calc R . . . .
C41 C 0.5049(3) 0.40471(13) 0.07892(17) 0.0267(7) Uani 1 1 d . . . . .
H41 H 0.562022 0.383847 0.052151 0.032 Uiso 1 1 calc R . . . .
C42 C 0.3739(3) 0.39107(13) 0.06895(16) 0.0257(7) Uani 1 1 d . . . . .
H42 H 0.342970 0.360878 0.035587 0.031 Uiso 1 1 calc R . . . .
C43 C 0.2886(3) 0.42226(12) 0.10849(15) 0.0180(5) Uani 1 1 d . . . . .
H43 H 0.200684 0.412723 0.101865 0.022 Uiso 1 1 calc R . . . .
Cl1 Cl -0.01029(8) 0.29467(3) 0.17431(5) 0.03067(17) Uani 1 1 d . . . . .
Cl2 Cl 0.05383(12) 0.30060(5) 0.01884(5) 0.0552(3) Uani 1 1 d . . . . .
C44 C 0.1059(3) 0.27777(15) 0.1134(2) 0.0339(8) Uani 1 1 d . . . . .
H44A H 0.121531 0.235248 0.114195 0.041 Uiso 1 1 calc R . . . .
H44B H 0.187011 0.297470 0.131589 0.041 Uiso 1 1 calc R . . . .

loop_
_atom_site_aniso_label
_atom_site_aniso_U_11
_atom_site_aniso_U_22
_atom_site_aniso_U_33
_atom_site_aniso_U_23
_atom_site_aniso_U_13
_atom_site_aniso_U_12
Ir1 0.01326(5) 0.01015(5) 0.00971(5) -0.00090(4) 0.00272(3) -0.00132(4)
P1 0.0146(3) 0.0103(3) 0.0104(3) -0.0007(2) 0.0021(2) -0.0013(2)
P2 0.0109(3) 0.0106(3) 0.0116(3) -0.0012(2) 0.0023(2) -0.0005(2)
O1 0.0428(13) 0.0275(11) 0.0136(10) -0.0003(8) 0.0105(9) -0.0083(10)
O2 0.0222(11) 0.0230(11) 0.0460(14) -0.0063(10) 0.0152(10) -0.0014(9)
O3 0.045(4) 0.023(2) 0.044(3) -0.003(2) -0.007(3) 0.008(2)
O3A 0.021(4) 0.026(5) 0.048(6) -0.001(4) -0.002(4) -0.003(4)
O4 0.022(3) 0.028(5) 0.040(4) 0.003(3) -0.002(3) -0.002(3)
O4A 0.046(5) 0.056(5) 0.057(4) -0.007(4) 0.014(4) -0.018(4)
O5 0.024(2) 0.064(3) 0.096(4) 0.011(3) 0.015(3) 0.004(2)
O5A 0.031(3) 0.034(3) 0.083(5) -0.007(4) 0.029(3) 0.006(2)
N1 0.0177(11) 0.0095(10) 0.0120(10) -0.0011(8) 0.0032(8) -0.0019(8)
N2 0.0250(16) 0.0271(19) 0.048(2) 0.0079(14) 0.0050(15) 0.0004(15)
N2A 0.0250(16) 0.0271(19) 0.048(2) 0.0079(14) 0.0050(15) 0.0004(15)
C1 0.0224(14) 0.0117(12) 0.0195(14) -0.0025(10) 0.0036(11) -0.0064(11)
C2 0.0232(14) 0.0127(12) 0.0180(13) -0.0031(10) 0.0021(11) -0.0014(11)
C3 0.0371(18) 0.0162(13) 0.0159(13) 0.0005(11) -0.0048(13) 0.0000(13)
C4 0.050(2) 0.0206(14) 0.0136(13) -0.0018(11) 0.0075(13) -0.0044(14)
C5 0.0371(17) 0.0178(13) 0.0207(14) -0.0032(11) 0.0145(13) -0.0026(13)
C6 0.0203(13) 0.0116(12) 0.0182(13) -0.0033(10) 0.0067(11) -0.0028(11)
C7 0.0207(14) 0.0188(13) 0.0264(15) -0.0004(12) 0.0058(12) 0.0006(12)
C8 0.0225(14) 0.0075(11) 0.0131(12) -0.0005(9) 0.0001(10) -0.0030(10)
C9 0.0257(15) 0.0164(13) 0.0172(13) -0.0006(11) 0.0044(11) -0.0023(11)
C10 0.0415(19) 0.0201(14) 0.0162(14) -0.0024(11) 0.0093(13) 0.0009(13)
C11 0.052(2) 0.0200(14) 0.0115(13) -0.0006(11) 0.0004(14) -0.0016(14)
C12 0.0346(17) 0.0200(14) 0.0174(14) 0.0027(11) -0.0085(13) -0.0029(13)
C13 0.0238(14) 0.0129(12) 0.0176(13) 0.0016(10) -0.0014(11) -0.0002(11)
C14 0.0171(13) 0.0145(12) 0.0137(12) 0.0020(10) 0.0054(10) 0.0030(10)
C15 0.0251(15) 0.0164(13) 0.0188(14) 0.0000(11) 0.0017(11) 0.0005(11)
C16 0.0332(17) 0.0141(13) 0.0276(16) 0.0015(12) 0.0099(13) 0.0026(12)
C17 0.0271(16) 0.0245(15) 0.0257(15) 0.0111(12) 0.0081(13) 0.0111(13)
C18 0.0212(15) 0.0300(16) 0.0208(14) 0.0051(12) -0.0001(12) 0.0043(12)
C19 0.0191(14) 0.0190(13) 0.0165(13) 0.0002(11) 0.0031(11) 0.0010(11)
C20 0.0152(13) 0.0188(13) 0.0073(11) -0.0003(9) -0.0013(10) -0.0022(10)
C21 0.0176(14) 0.0235(14) 0.0180(13) 0.0042(11) -0.0009(11) -0.0026(11)
C22 0.0187(14) 0.0328(17) 0.0253(15) 0.0105(13) -0.0002(12) -0.0093(13)
C23 0.0151(14) 0.0456(19) 0.0259(16) 0.0023(14) 0.0060(12) -0.0032(13)
C24 0.0219(16) 0.0352(18) 0.0376(18) -0.0081(14) 0.0106(14) 0.0002(14)
C25 0.0223(15) 0.0187(14) 0.0296(16) -0.0033(12) 0.0080(12) -0.0025(12)
C26 0.0161(13) 0.0112(11) 0.0130(12) -0.0024(9) 0.0002(10) -0.0054(10)
C27 0.0234(15) 0.0145(13) 0.0198(14) 0.0007(11) 0.0009(11) -0.0027(11)
C28 0.0356(17) 0.0172(14) 0.0223(15) 0.0038(12) -0.0055(13) -0.0035(13)
C29 0.048(2) 0.0196(14) 0.0172(14) 0.0027(11) -0.0005(14) -0.0128(14)
C30 0.0377(18) 0.0250(15) 0.0201(14) -0.0029(12) 0.0121(13) -0.0165(14)
C31 0.0199(14) 0.0192(13) 0.0193(14) -0.0034(11) 0.0060(11) -0.0063(11)
C32 0.0121(12) 0.0159(12) 0.0163(12) -0.0050(10) 0.0038(10) 0.0012(10)
C33 0.0167(13) 0.0171(13) 0.0196(14) -0.0016(11) 0.0029(11) 0.0009(11)
C34 0.0171(14) 0.0284(15) 0.0195(14) 0.0038(12) 0.0008(11) 0.0062(12)
C35 0.0111(13) 0.0342(16) 0.0193(14) -0.0036(12) 0.0003(11) 0.0021(12)
C36 0.0141(13) 0.0242(14) 0.0284(16) -0.0049(12) 0.0041(12) -0.0043(11)
C37 0.0130(13) 0.0199(13) 0.0220(14) 0.0008(11) 0.0026(11) 0.0016(11)
C38 0.0117(12) 0.0135(12) 0.0125(12) 0.0022(9) 0.0033(10) 0.0026(10)
C39 0.0147(13) 0.0203(14) 0.0300(16) -0.0014(12) 0.0036(12) -0.0002(11)
C40 0.0177(14) 0.0303(16) 0.0376(18) 0.0050(14) 0.0122(13) 0.0064(13)
C41 0.0307(17) 0.0263(16) 0.0262(16) 0.0037(12) 0.0160(13) 0.0133(13)
C42 0.0342(17) 0.0254(15) 0.0174(14) -0.0060(12) 0.0031(12) 0.0093(13)
C43 0.0183(14) 0.0179(13) 0.0175(13) -0.0024(11) 0.0016(11) 0.0037(11)
Cl1 0.0276(4) 0.0247(4) 0.0409(4) 0.0008(3) 0.0090(3) -0.0021(3)
Cl2 0.0755(8) 0.0568(6) 0.0335(5) -0.0035(4) 0.0074(5) -0.0231(6)
C44 0.0297(18) 0.0297(17) 0.044(2) 0.0034(15) 0.0116(15) -0.0045(14)

loop_
_atom_type_symbol
_atom_type_description
_atom_type_scat_dispersion_real
_atom_type_scat_dispersion_imag
_atom_type_scat_source
C C 0.0033 0.0016 'International Tables Vol C Tables 4.2.6.8 and 6.1.1.4'
H H 0.0000 0.0000 'International Tables Vol C Tables 4.2.6.8 and 6.1.1.4'
Cl Cl 0.1484 0.1585 'International Tables Vol C Tables 4.2.6.8 and 6.1.1.4'
Ir Ir -1.4442 7.9887 'International Tables Vol C Tables 4.2.6.8 and 6.1.1.4'
N N 0.0061 0.0033 'International Tables Vol C Tables 4.2.6.8 and 6.1.1.4'
O O 0.0106 0.0060 'International Tables Vol C Tables 4.2.6.8 and 6.1.1.4'
P P 0.1023 0.0942 'International Tables Vol C Tables 4.2.6.8 and 6.1.1.4'

loop_
_exptl_crystal_face_index_h
_exptl_crystal_face_index_k
_exptl_crystal_face_index_l
_exptl_crystal_face_perp_dist
-13 11 11 0.0553
13 -11 -11 0.0553
-5 -21 -15 0.1379
7 2 20 0.1554
2 31 2 0.1380
-13 0 13 0.0198
-1 -32 0 0.1172
0 20 -19 0.1119

loop_
_geom_angle_atom_site_label_1
_geom_angle_atom_site_label_2
_geom_angle_atom_site_label_3
_geom_angle
_geom_angle_site_symmetry_1
_geom_angle_site_symmetry_3
_geom_angle_publ_flag
P2 Ir1 P1 174.15(2) . . ?
N1 Ir1 P1 90.76(6) . . ?
N1 Ir1 P2 90.29(6) . . ?
C1 Ir1 P1 89.76(8) . . ?
C1 Ir1 P2 89.19(8) . . ?
C1 Ir1 N1 179.48(10) . . ?
C8 P1 Ir1 115.93(8) . . ?
C8 P1 C14 102.63(12) . . ?
C8 P1 C20 103.86(12) . . ?
C14 P1 Ir1 114.66(9) . . ?
C14 P1 C20 106.91(12) . . ?
C20 P1 Ir1 111.76(8) . . ?
C26 P2 Ir1 114.31(8) . . ?
C26 P2 C38 103.60(12) . . ?
C32 P2 Ir1 115.36(9) . . ?
C32 P2 C26 106.81(12) . . ?
C32 P2 C38 104.22(11) . . ?
C38 P2 Ir1 111.43(8) . . ?
C7 O2 H2 109.5 . . ?
C2 N1 Ir1 116.22(18) . . ?
C6 N1 Ir1 124.48(18) . . ?
C6 N1 C2 119.3(2) . . ?
O4 N2 O3 121.6(15) . . ?
O5 N2 O3 117.6(10) . . ?
O5 N2 O4 118.9(18) . . ?
O3A N2A O4A 120(2) . . ?
O5A N2A O3A 118(2) . . ?
O5A N2A O4A 118.4(16) . . ?
O1 C1 Ir1 178.3(3) . . ?
N1 C2 H2A 119.2 . . ?
N1 C2 C3 121.5(3) . . ?
C3 C2 H2A 119.2 . . ?
C2 C3 H3 120.2 . . ?
C4 C3 C2 119.6(3) . . ?
C4 C3 H3 120.2 . . ?
C3 C4 H4 120.6 . . ?
C5 C4 C3 118.8(3) . . ?
C5 C4 H4 120.6 . . ?
C4 C5 H5 119.9 . . ?
C4 C5 C6 120.2(3) . . ?
C6 C5 H5 119.9 . . ?
N1 C6 C5 120.5(3) . . ?
N1 C6 C7 117.5(2) . . ?
C5 C6 C7 121.9(3) . . ?
O2 C7 C6 112.1(2) . . ?
O2 C7 H7A 109.2 . . ?
O2 C7 H7B 109.2 . . ?
C6 C7 H7A 109.2 . . ?
C6 C7 H7B 109.2 . . ?
H7A C7 H7B 107.9 . . ?
C9 C8 P1 118.6(2) . . ?
C13 C8 P1 121.9(2) . . ?
C13 C8 C9 119.4(2) . . ?
C8 C9 H9 119.8 . . ?
C10 C9 C8 120.3(3) . . ?
C10 C9 H9 119.8 . . ?
C9 C10 H10 120.0 . . ?
C11 C10 C9 119.9(3) . . ?
C11 C10 H10 120.0 . . ?
C10 C11 H11 119.8 . . ?
C12 C11 C10 120.3(3) . . ?
C12 C11 H11 119.8 . . ?
C11 C12 H12 119.8 . . ?
C11 C12 C13 120.4(3) . . ?
C13 C12 H12 119.8 . . ?
C8 C13 C12 119.6(3) . . ?
C8 C13 H13 120.2 . . ?
C12 C13 H13 120.2 . . ?
C15 C14 P1 121.3(2) . . ?
C19 C14 P1 120.0(2) . . ?
C19 C14 C15 118.7(2) . . ?
C14 C15 H15 119.8 . . ?
C16 C15 C14 120.3(3) . . ?
C16 C15 H15 119.8 . . ?
C15 C16 H16 119.9 . . ?
C15 C16 C17 120.2(3) . . ?
C17 C16 H16 119.9 . . ?
C16 C17 H17 120.1 . . ?
C18 C17 C16 119.9(3) . . ?
C18 C17 H17 120.1 . . ?
C17 C18 H18 119.9 . . ?
C17 C18 C19 120.2(3) . . ?
C19 C18 H18 119.9 . . ?
C14 C19 H19 119.7 . . ?
C18 C19 C14 120.7(3) . . ?
C18 C19 H19 119.7 . . ?
C21 C20 P1 122.9(2) . . ?
C25 C20 P1 118.1(2) . . ?
C25 C20 C21 118.9(3) . . ?
C20 C21 H21 119.9 . . ?
C22 C21 C20 120.2(3) . . ?
C22 C21 H21 119.9 . . ?
C21 C22 H22 120.0 . . ?
C23 C22 C21 120.1(3) . . ?
C23 C22 H22 120.0 . . ?
C22 C23 H23 119.8 . . ?
C24 C23 C22 120.3(3) . . ?
C24 C23 H23 119.8 . . ?
C23 C24 H24 120.2 . . ?
C23 C24 C25 119.7(3) . . ?
C25 C24 H24 120.2 . . ?
C20 C25 C24 120.8(3) . . ?
C20 C25 H25 119.6 . . ?
C24 C25 H25 119.6 . . ?
C27 C26 P2 120.7(2) . . ?
C27 C26 C31 119.3(2) . . ?
C31 C26 P2 119.5(2) . . ?
C26 C27 H27 119.7 . . ?
C28 C27 C26 120.6(3) . . ?
C28 C27 H27 119.7 . . ?
C27 C28 H28 120.2 . . ?
C29 C28 C27 119.6(3) . . ?
C29 C28 H28 120.2 . . ?
C28 C29 H29 119.9 . . ?
C30 C29 C28 120.3(3) . . ?
C30 C29 H29 119.9 . . ?
C29 C30 H30 119.7 . . ?
C29 C30 C31 120.7(3) . . ?
C31 C30 H30 119.7 . . ?
C26 C31 H31 120.2 . . ?
C30 C31 C26 119.6(3) . . ?
C30 C31 H31 120.2 . . ?
C33 C32 P2 119.2(2) . . ?
C33 C32 C37 118.7(2) . . ?
C37 C32 P2 121.7(2) . . ?
C32 C33 H33 119.7 . . ?
C34 C33 C32 120.5(3) . . ?
C34 C33 H33 119.7 . . ?
C33 C34 H34 119.9 . . ?
C35 C34 C33 120.2(3) . . ?
C35 C34 H34 119.9 . . ?
C34 C35 H35 120.1 . . ?
C34 C35 C36 119.9(3) . . ?
C36 C35 H35 120.1 . . ?
C35 C36 H36 120.1 . . ?
C37 C36 C35 119.9(3) . . ?
C37 C36 H36 120.1 . . ?
C32 C37 H37 119.7 . . ?
C36 C37 C32 120.7(3) . . ?
C36 C37 H37 119.7 . . ?
C39 C38 P2 117.8(2) . . ?
C39 C38 C43 119.1(2) . . ?
C43 C38 P2 123.1(2) . . ?
C38 C39 H39 119.7 . . ?
C40 C39 C38 120.6(3) . . ?
C40 C39 H39 119.7 . . ?
C39 C40 H40 120.0 . . ?
C41 C40 C39 120.1(3) . . ?
C41 C40 H40 120.0 . . ?
C40 C41 H41 120.1 . . ?
C40 C41 C42 119.8(3) . . ?
C42 C41 H41 120.1 . . ?
C41 C42 H42 119.9 . . ?
C41 C42 C43 120.2(3) . . ?
C43 C42 H42 119.9 . . ?
C38 C43 H43 119.8 . . ?
C42 C43 C38 120.3(3) . . ?
C42 C43 H43 119.8 . . ?
Cl1 C44 Cl2 111.42(19) . . ?
Cl1 C44 H44A 109.3 . . ?
Cl1 C44 H44B 109.3 . . ?
Cl2 C44 H44A 109.3 . . ?
Cl2 C44 H44B 109.3 . . ?
H44A C44 H44B 108.0 . . ?

loop_
_geom_bond_atom_site_label_1
_geom_bond_atom_site_label_2
_geom_bond_distance
_geom_bond_site_symmetry_2
_geom_bond_publ_flag
Ir1 P1 2.3260(6) . ?
Ir1 P2 2.3229(6) . ?
Ir1 N1 2.101(2) . ?
Ir1 C1 1.824(3) . ?
P1 C8 1.819(3) . ?
P1 C14 1.822(3) . ?
P1 C20 1.824(3) . ?
P2 C26 1.817(3) . ?
P2 C32 1.811(3) . ?
P2 C38 1.822(3) . ?
O1 C1 1.148(3) . ?
O2 H2 0.8200 . ?
O2 C7 1.402(3) . ?
O3 N2 1.258(9) . ?
O3A N2A 1.237(12) . ?
O4 N2 1.244(10) . ?
O4A N2A 1.236(12) . ?
O5 N2 1.237(12) . ?
O5A N2A 1.243(13) . ?
N1 C2 1.350(3) . ?
N1 C6 1.350(3) . ?
C2 H2A 0.9300 . ?
C2 C3 1.378(4) . ?
C3 H3 0.9300 . ?
C3 C4 1.375(4) . ?
C4 H4 0.9300 . ?
C4 C5 1.369(4) . ?
C5 H5 0.9300 . ?
C5 C6 1.388(4) . ?
C6 C7 1.503(4) . ?
C7 H7A 0.9700 . ?
C7 H7B 0.9700 . ?
C8 C9 1.393(4) . ?
C8 C13 1.391(4) . ?
C9 H9 0.9300 . ?
C9 C10 1.382(4) . ?
C10 H10 0.9300 . ?
C10 C11 1.381(4) . ?
C11 H11 0.9300 . ?
C11 C12 1.370(5) . ?
C12 H12 0.9300 . ?
C12 C13 1.393(4) . ?
C13 H13 0.9300 . ?
C14 C15 1.399(4) . ?
C14 C19 1.386(4) . ?
C15 H15 0.9300 . ?
C15 C16 1.379(4) . ?
C16 H16 0.9300 . ?
C16 C17 1.386(4) . ?
C17 H17 0.9300 . ?
C17 C18 1.373(4) . ?
C18 H18 0.9300 . ?
C18 C19 1.384(4) . ?
C19 H19 0.9300 . ?
C20 C21 1.391(4) . ?
C20 C25 1.386(4) . ?
C21 H21 0.9300 . ?
C21 C22 1.390(4) . ?
C22 H22 0.9300 . ?
C22 C23 1.381(4) . ?
C23 H23 0.9300 . ?
C23 C24 1.375(4) . ?
C24 H24 0.9300 . ?
C24 C25 1.390(4) . ?
C25 H25 0.9300 . ?
C26 C27 1.391(4) . ?
C26 C31 1.394(4) . ?
C27 H27 0.9300 . ?
C27 C28 1.388(4) . ?
C28 H28 0.9300 . ?
C28 C29 1.380(5) . ?
C29 H29 0.9300 . ?
C29 C30 1.377(5) . ?
C30 H30 0.9300 . ?
C30 C31 1.388(4) . ?
C31 H31 0.9300 . ?
C32 C33 1.388(4) . ?
C32 C37 1.394(4) . ?
C33 H33 0.9300 . ?
C33 C34 1.385(4) . ?
C34 H34 0.9300 . ?
C34 C35 1.374(4) . ?
C35 H35 0.9300 . ?
C35 C36 1.390(4) . ?
C36 H36 0.9300 . ?
C36 C37 1.379(4) . ?
C37 H37 0.9300 . ?
C38 C39 1.387(4) . ?
C38 C43 1.389(4) . ?
C39 H39 0.9300 . ?
C39 C40 1.383(4) . ?
C40 H40 0.9300 . ?
C40 C41 1.381(4) . ?
C41 H41 0.9300 . ?
C41 C42 1.383(4) . ?
C42 H42 0.9300 . ?
C42 C43 1.384(4) . ?
C43 H43 0.9300 . ?
Cl1 C44 1.754(3) . ?
Cl2 C44 1.768(4) . ?
C44 H44A 0.9700 . ?
C44 H44B 0.9700 . ?

loop_
_exptl_oxdiff_crystal_face_indexfrac_h
_exptl_oxdiff_crystal_face_indexfrac_k
_exptl_oxdiff_crystal_face_indexfrac_l
_exptl_oxdiff_crystal_face_x
_exptl_oxdiff_crystal_face_y
_exptl_oxdiff_crystal_face_z
-12.9717 10.9714 10.9745 -0.7920 0.6062 0.1520
12.9717 -10.9714 -10.9745 0.7920 -0.6062 -0.1520
-4.9924 -20.9756 -14.9602 0.5541 0.2999 0.7593
6.9861 1.9998 19.9679 -0.0340 0.0169 -0.9914
1.9996 30.9633 1.9720 -0.7871 -0.5687 -0.1954
-12.9729 -0.1154 12.9804 -0.5146 0.8273 0.0976
-1.0017 -31.9615 0.0258 0.8248 0.5768 0.0852
0.0020 19.9796 -18.9872 -0.3520 -0.6804 0.6319
